data_2225418
loop_
_publ_author_name
'Broker, Grant A.'
'Tiekink, Edward R. T.'

_publ_section_title
;
 Bis[ethyl(2-hydroxyethyl)azanium] 2,2'-disulfanediyldibenzoate
;
_journal_coeditor_code ZS2030
_journal_issue 3
_journal_name_full 'Acta Crystallographica Section E'
_journal_page_first o705
_journal_paper_doi 10.1107/S1600536810006781
_journal_volume 66
_journal_year 2010
_chemical_formula_iupac '2C4 H12 N O +, C14 H8 O4 S2 2-'
_chemical_formula_moiety '2(C4 H12 N O +), C14 H8 O4 S2 2-'
_chemical_formula_sum 'C22 H32 N2 O6 S2'
_chemical_formula_weight 484.64
_chemical_name_systematic
;
Ethyl(2-hydroxyethyl)azanium 2,2'-disulfanediyldibenzoate
;
_space_group_IT_number 15
_symmetry_cell_setting monoclinic
_symmetry_space_group_name_Hall '-C 2yc'
_symmetry_space_group_name_H-M 'C 1 2/c 1'
_atom_sites_solution_hydrogens geom
_atom_sites_solution_primary direct
_atom_sites_solution_secondary difmap
_audit_creation_method SHELXL97
_cell_angle_alpha 90
_cell_angle_beta 119.80(3)
_cell_angle_gamma 90
_cell_formula_units_Z 4
_cell_length_a 22.949(5)
_cell_length_b 8.2429(16)
_cell_length_c 14.766(3)
_cell_measurement_reflns_used 5747
_cell_measurement_temperature 173(2)
_cell_measurement_theta_max 30.5
_cell_measurement_theta_min 3.6
_cell_volume 2423.9(11)
_computing_cell_refinement '<i>CrystalClear</i> (Rigaku/MSC, 2005)'
_computing_data_collection '<i>CrystalClear</i> (Rigaku/MSC, 2005)'
_computing_data_reduction '<i>CrystalClear</i> (Rigaku/MSC, 2005)'
_computing_molecular_graphics '<i>ORTEPII</i> (Johnson, 1976) and <i>DIAMOND</i> (Brandenburg, 2006)'
_computing_publication_material '<i>publCIF</i> (Westrip, 2010)'
_computing_structure_refinement '<i>SHELXL97</i> (Sheldrick, 2008)'
_computing_structure_solution '<i>SHELXS97</i> (Sheldrick, 2008)'
_diffrn_ambient_temperature 173(2)
_diffrn_measured_fraction_theta_full 0.991
_diffrn_measured_fraction_theta_max 0.991
_diffrn_measurement_device_type 'Rigaku AFC12\K/SATURN724 CCD-detector diffractometer'
_diffrn_measurement_method '\w scans'
_diffrn_radiation_monochromator graphite
_diffrn_radiation_source 'fine-focus sealed tube'
_diffrn_radiation_type MoK\a
_diffrn_radiation_wavelength 0.71073
_diffrn_reflns_av_R_equivalents 0.032
_diffrn_reflns_av_sigmaI/netI 0.027
_diffrn_reflns_limit_h_max 25
_diffrn_reflns_limit_h_min -28
_diffrn_reflns_limit_k_max 10
_diffrn_reflns_limit_k_min -10
_diffrn_reflns_limit_l_max 18
_diffrn_reflns_limit_l_min -18
_diffrn_reflns_number 7823
_diffrn_reflns_theta_full 26.5
_diffrn_reflns_theta_max 26.5
_diffrn_reflns_theta_min 3.6
_diffrn_standards_number 0
_exptl_absorpt_coefficient_mu 0.259
_exptl_absorpt_correction_T_max 1.000
_exptl_absorpt_correction_T_min 0.800
_exptl_absorpt_correction_type multi-scan
_exptl_absorpt_process_details '(<i>ABSCOR</i>; Higashi, 1995)'
_exptl_crystal_colour colourless
_exptl_crystal_density_diffrn 1.328
_exptl_crystal_density_method 'not measured'
_exptl_crystal_description block
_exptl_crystal_F_000 1032
_exptl_crystal_size_max 0.40
_exptl_crystal_size_mid 0.25
_exptl_crystal_size_min 0.10
_refine_diff_density_max 0.34
_refine_diff_density_min -0.22
_refine_ls_extinction_method none
_refine_ls_goodness_of_fit_ref 1.14
_refine_ls_hydrogen_treatment constr
_refine_ls_matrix_type full
_refine_ls_number_parameters 148
_refine_ls_number_reflns 2503
_refine_ls_number_restraints 1
_refine_ls_restrained_S_all 1.14
_refine_ls_R_factor_all 0.043
_refine_ls_R_factor_gt 0.039
_refine_ls_shift/su_max 0.001
_refine_ls_shift/su_max_lt 0.001
_refine_ls_shift/su_mean 0.000
_refine_ls_structure_factor_coef Fsqd
_refine_ls_weighting_details 'calc w=1/[\s^2^(Fo^2^)+(0.0437P)^2^+1.6814P] where P=(Fo^2^+2Fc^2^)/3'
_refine_ls_weighting_scheme calc
_refine_ls_wR_factor_gt 0.098
_refine_ls_wR_factor_ref 0.100
_reflns_number_gt 2367
_reflns_number_total 2503
_reflns_threshold_expression I>2\s(I)
_cod_data_source_file zs2030.cif
_cod_data_source_block I
_cod_original_sg_symbol_H-M 'C 2/c'
_cod_database_code 2225418
_cod_database_fobs_code 2225418

loop_
_symmetry_equiv_pos_as_xyz
'x, y, z'
'-x, y, -z+1/2'
'x+1/2, y+1/2, z'
'-x+1/2, y+1/2, -z+1/2'
'-x, -y, -z'
'x, -y, z-1/2'
'-x+1/2, -y+1/2, -z'
'x+1/2, -y+1/2, z-1/2'

loop_
_atom_site_type_symbol
_atom_site_label
_atom_site_fract_x
_atom_site_fract_y
_atom_site_fract_z
_atom_site_U_iso_or_equiv
_atom_site_adp_type
_atom_site_calc_flag
_atom_site_refinement_flags
_atom_site_occupancy
_atom_site_disorder_assembly
_atom_site_disorder_group
S S1 0.04587(2) 0.42885(5) 0.31713(3) 0.02621(14) Uani d . 1 . .
O O1 0.17238(6) 0.44668(13) 0.48609(9) 0.0272(3) Uani d . 1 . .
O O2 0.21265(6) 0.67861(14) 0.57133(9) 0.0269(3) Uani d . 1 . .
O O3 0.17235(7) 0.9908(2) 0.29494(10) 0.0453(4) Uani d D 1 . .
H H3 0.2072 0.9376 0.3338 0.068 Uiso d D 1 . .
N N1 0.20710(7) 1.00243(16) 0.51963(10) 0.0231(3) Uani d . 1 . .
H H1A 0.2410 1.0242 0.5052 0.028 Uiso calc R 1 . .
H H1B 0.2069 0.8923 0.5296 0.028 Uiso calc R 1 . .
C C1 0.16465(8) 0.58217(18) 0.51667(12) 0.0223(3) Uani d . 1 . .
C C2 0.09497(8) 0.63551(18) 0.48785(12) 0.0222(3) Uani d . 1 . .
C C3 0.03728(8) 0.57605(18) 0.39935(12) 0.0236(3) Uani d . 1 . .
C C4 -0.02554(9) 0.6307(2) 0.37906(14) 0.0329(4) Uani d . 1 . .
H H4 -0.0647 0.5931 0.3187 0.039 Uiso calc R 1 . .
C C5 -0.03181(10) 0.7382(2) 0.44505(15) 0.0376(4) Uani d . 1 . .
H H5 -0.0752 0.7728 0.4303 0.045 Uiso calc R 1 . .
C C6 0.02468(9) 0.7965(2) 0.53293(14) 0.0335(4) Uani d . 1 . .
H H6 0.0203 0.8701 0.5787 0.040 Uiso calc R 1 . .
C C7 0.08727(9) 0.74627(19) 0.55301(13) 0.0269(4) Uani d . 1 . .
H H7 0.1261 0.7877 0.6124 0.032 Uiso calc R 1 . .
C C8 0.12733(9) 0.9551(2) 0.33125(14) 0.0351(4) Uani d . 1 . .
H H8A 0.1298 0.8376 0.3468 0.042 Uiso calc R 1 . .
H H8B 0.0810 0.9794 0.2753 0.042 Uiso calc R 1 . .
C C9 0.14185(9) 1.0497(2) 0.42769(13) 0.0306(4) Uani d . 1 . .
H H9A 0.1427 1.1670 0.4139 0.037 Uiso calc R 1 . .
H H9B 0.1053 1.0309 0.4437 0.037 Uiso calc R 1 . .
C C10 0.22223(9) 1.0870(2) 0.61827(14) 0.0316(4) Uani d . 1 . .
H H10A 0.1855 1.0671 0.6336 0.038 Uiso calc R 1 . .
H H10B 0.2252 1.2053 0.6099 0.038 Uiso calc R 1 . .
C C11 0.28740(10) 1.0267(3) 0.70735(15) 0.0430(5) Uani d . 1 . .
H H11A 0.2967 1.0832 0.7716 0.065 Uiso calc R 1 . .
H H11B 0.3238 1.0477 0.6924 0.065 Uiso calc R 1 . .
H H11C 0.2842 0.9098 0.7162 0.065 Uiso calc R 1 . .

loop_
_atom_site_aniso_label
_atom_site_aniso_U_11
_atom_site_aniso_U_22
_atom_site_aniso_U_33
_atom_site_aniso_U_12
_atom_site_aniso_U_13
_atom_site_aniso_U_23
S1 0.0231(2) 0.0274(2) 0.0238(2) 0.00348(15) 0.00832(17) -0.00108(15)
O1 0.0244(6) 0.0241(6) 0.0319(6) 0.0018(5) 0.0131(5) -0.0030(5)
O2 0.0229(6) 0.0252(6) 0.0285(6) -0.0020(5) 0.0097(5) -0.0005(5)
O3 0.0373(8) 0.0698(10) 0.0298(7) 0.0153(7) 0.0174(6) 0.0157(7)
N1 0.0237(7) 0.0218(7) 0.0246(7) 0.0019(5) 0.0126(6) 0.0006(5)
C1 0.0239(8) 0.0234(8) 0.0194(7) 0.0006(6) 0.0107(7) 0.0047(6)
C2 0.0239(8) 0.0194(7) 0.0243(8) 0.0022(6) 0.0128(7) 0.0051(6)
C3 0.0234(8) 0.0231(8) 0.0243(8) 0.0029(6) 0.0118(7) 0.0039(6)
C4 0.0237(9) 0.0377(10) 0.0326(9) 0.0040(8) 0.0105(8) -0.0010(8)
C5 0.0288(10) 0.0427(10) 0.0431(10) 0.0101(8) 0.0192(9) -0.0002(9)
C6 0.0386(10) 0.0316(9) 0.0370(9) 0.0056(8) 0.0239(8) -0.0013(8)
C7 0.0307(9) 0.0239(8) 0.0261(8) -0.0002(7) 0.0142(7) 0.0004(7)
C8 0.0273(9) 0.0471(10) 0.0247(9) 0.0033(8) 0.0083(7) 0.0042(8)
C9 0.0256(9) 0.0318(9) 0.0311(9) 0.0069(7) 0.0117(8) 0.0062(7)
C10 0.0373(10) 0.0296(9) 0.0323(9) -0.0014(7) 0.0207(8) -0.0073(7)
C11 0.0356(11) 0.0634(13) 0.0266(9) -0.0058(10) 0.0128(8) -0.0115(9)

loop_
_atom_type_symbol
_atom_type_description
_atom_type_scat_dispersion_real
_atom_type_scat_dispersion_imag
_atom_type_scat_source
C C 0.0033 0.0016 'International Tables Vol C Tables 4.2.6.8 and 6.1.1.4'
H H 0.0000 0.0000 'International Tables Vol C Tables 4.2.6.8 and 6.1.1.4'
N N 0.0061 0.0033 'International Tables Vol C Tables 4.2.6.8 and 6.1.1.4'
O O 0.0106 0.0060 'International Tables Vol C Tables 4.2.6.8 and 6.1.1.4'
S S 0.1246 0.1234 'International Tables Vol C Tables 4.2.6.8 and 6.1.1.4'

loop_
_geom_angle_atom_site_label_1
_geom_angle_atom_site_label_2
_geom_angle_atom_site_label_3
_geom_angle_site_symmetry_1
_geom_angle_site_symmetry_3
_geom_angle
_geom_angle_publ_flag
C3 S1 S1 . 2 104.39(6) ?
C8 O3 H3 . . 105.1 ?
C9 N1 C10 . . 114.12(13) ?
C9 N1 H1A . . 108.7 ?
C10 N1 H1A . . 108.7 ?
C9 N1 H1B . . 108.7 ?
C10 N1 H1B . . 108.7 ?
H1A N1 H1B . . 107.6 ?
O1 C1 O2 . . 123.69(15) ?
O1 C1 C2 . . 118.79(14) ?
O2 C1 C2 . . 117.52(14) ?
C7 C2 C3 . . 118.91(15) ?
C7 C2 C1 . . 118.46(14) ?
C3 C2 C1 . . 122.62(14) ?
C4 C3 C2 . . 118.84(15) ?
C4 C3 S1 . . 121.51(13) ?
C2 C3 S1 . . 119.63(12) ?
C5 C4 C3 . . 121.12(17) ?
C5 C4 H4 . . 119.4 ?
C3 C4 H4 . . 119.4 ?
C4 C5 C6 . . 120.48(17) ?
C4 C5 H5 . . 119.8 ?
C6 C5 H5 . . 119.8 ?
C7 C6 C5 . . 119.15(16) ?
C7 C6 H6 . . 120.4 ?
C5 C6 H6 . . 120.4 ?
C6 C7 C2 . . 121.48(16) ?
C6 C7 H7 . . 119.3 ?
C2 C7 H7 . . 119.3 ?
O3 C8 C9 . . 113.00(16) ?
O3 C8 H8A . . 109.0 ?
C9 C8 H8A . . 109.0 ?
O3 C8 H8B . . 109.0 ?
C9 C8 H8B . . 109.0 ?
H8A C8 H8B . . 107.8 ?
N1 C9 C8 . . 112.07(14) ?
N1 C9 H9A . . 109.2 ?
C8 C9 H9A . . 109.2 ?
N1 C9 H9B . . 109.2 ?
C8 C9 H9B . . 109.2 ?
H9A C9 H9B . . 107.9 ?
N1 C10 C11 . . 110.34(14) ?
N1 C10 H10A . . 109.6 ?
C11 C10 H10A . . 109.6 ?
N1 C10 H10B . . 109.6 ?
C11 C10 H10B . . 109.6 ?
H10A C10 H10B . . 108.1 ?
C10 C11 H11A . . 109.5 ?
C10 C11 H11B . . 109.5 ?
H11A C11 H11B . . 109.5 ?
C10 C11 H11C . . 109.5 ?
H11A C11 H11C . . 109.5 ?
H11B C11 H11C . . 109.5 ?

loop_
_geom_bond_atom_site_label_1
_geom_bond_atom_site_label_2
_geom_bond_site_symmetry_2
_geom_bond_distance
_geom_bond_publ_flag
S1 C3 . 1.7953(16) ?
S1 S1 2 2.0528(13) ?
O1 C1 . 1.2499(19) ?
O2 C1 . 1.270(2) ?
O3 C8 . 1.411(2) ?
O3 H3 . 0.8401 ?
N1 C9 . 1.489(2) ?
N1 C10 . 1.492(2) ?
N1 H1A . 0.9200 ?
N1 H1B . 0.9200 ?
C1 C2 . 1.502(2) ?
C2 C7 . 1.400(2) ?
C2 C3 . 1.407(2) ?
C3 C4 . 1.393(2) ?
C4 C5 . 1.377(3) ?
C4 H4 . 0.9500 ?
C5 C6 . 1.387(3) ?
C5 H5 . 0.9500 ?
C6 C7 . 1.378(2) ?
C6 H6 . 0.9500 ?
C7 H7 . 0.9500 ?
C8 C9 . 1.509(3) ?
C8 H8A . 0.9900 ?
C8 H8B . 0.9900 ?
C9 H9A . 0.9900 ?
C9 H9B . 0.9900 ?
C10 C11 . 1.503(3) ?
C10 H10A . 0.9900 ?
C10 H10B . 0.9900 ?
C11 H11A . 0.9800 ?
C11 H11B . 0.9800 ?
C11 H11C . 0.9800 ?

loop_
_geom_hbond_atom_site_label_D
_geom_hbond_atom_site_label_H
_geom_hbond_atom_site_label_A
_geom_hbond_site_symmetry_A
_geom_hbond_distance_DH
_geom_hbond_distance_HA
_geom_hbond_distance_DA
_geom_hbond_angle_DHA
N1 H1A O1 7_566 0.92 1.94 2.840(2) 164
N1 H1B O2 1_555 0.92 1.85 2.7617(19) 171
O3 H3 O2 7_566 0.84 1.92 2.763(2) 177

loop_
_geom_torsion_atom_site_label_1
_geom_torsion_atom_site_label_2
_geom_torsion_atom_site_label_3
_geom_torsion_atom_site_label_4
_geom_torsion_site_symmetry_1
_geom_torsion_site_symmetry_2
_geom_torsion_site_symmetry_3
_geom_torsion_site_symmetry_4
_geom_torsion
_geom_torsion_publ_flag
O1 C1 C2 C7 . . . . 153.69(15) ?
O2 C1 C2 C7 . . . . -26.3(2) ?
O1 C1 C2 C3 . . . . -25.0(2) ?
O2 C1 C2 C3 . . . . 155.09(14) ?
C7 C2 C3 C4 . . . . 0.6(2) ?
C1 C2 C3 C4 . . . . 179.26(15) ?
C7 C2 C3 S1 . . . . -177.96(12) ?
C1 C2 C3 S1 . . . . 0.7(2) ?
S1 S1 C3 C4 2 . . . 16.34(15) ?
S1 S1 C3 C2 2 . . . -165.14(11) ?
C2 C3 C4 C5 . . . . -1.4(3) ?
S1 C3 C4 C5 . . . . 177.14(15) ?
C3 C4 C5 C6 . . . . 0.9(3) ?
C4 C5 C6 C7 . . . . 0.5(3) ?
C5 C6 C7 C2 . . . . -1.3(3) ?
C3 C2 C7 C6 . . . . 0.7(2) ?
C1 C2 C7 C6 . . . . -177.99(15) ?
C10 N1 C9 C8 . . . . -177.21(14) ?
O3 C8 C9 N1 . . . . -66.5(2) ?
C9 N1 C10 C11 . . . . 177.61(15) ?
